data_7135667
loop_
_publ_author_name
'W&#xfc;st, Leonie'
'Wellnitz, Tim'
'Radacki, Krzysztof'
'Nees, Samuel'
'Braunschweig, Holger'

_publ_section_title
;
 Attempted halogenation of ambiphilic 1,2,3-benzodiazaborines: balancing
 Lewis acidity and Lewis basicity.
;
_journal_issue 31
_journal_name_full 'Chemical communications (Cambridge, England)'
_journal_page_first 7984
_journal_page_last 7988
_journal_paper_doi 10.1039/d6cc01072e
_journal_volume 62
_journal_year 2026
_chemical_formula_moiety 'C13 H10 B Cl N2'
_chemical_formula_sum 'C13 H10 B Cl N2'
_chemical_formula_weight 240.49
_space_group_crystal_system monoclinic
_space_group_IT_number 14
_space_group_name_Hall '-P 2ybc'
_space_group_name_H-M_alt 'P 1 21/c 1'
_atom_sites_solution_hydrogens geom
_atom_sites_solution_primary dual
_atom_sites_solution_secondary difmap
_audit_creation_date 2024-09-20
_audit_creation_method 'CIF-fill 1.5e (K.Radacki, 2005-23)'
_audit_update_record
;
2026-02-15 deposited with the CCDC.	2026-03-17 downloaded from the CCDC.
;
_cell_angle_alpha 90
_cell_angle_beta 95.1530(10)
_cell_angle_gamma 90
_cell_formula_units_Z 4
_cell_length_a 9.60800(10)
_cell_length_b 6.84400(10)
_cell_length_c 17.5242(2)
_cell_measurement_reflns_used 20283
_cell_measurement_temperature 100(2)
_cell_measurement_theta_max 73.2220
_cell_measurement_theta_min 4.6070
_cell_volume 1147.68(2)
_computing_cell_refinement 'CrysAlisPro 1.171.42.30a (Rigaku OD, 2021)'
_computing_data_collection 'CrysAlisPro 1.171.42.30a (Rigaku OD, 2021)'
_computing_data_reduction 'CrysAlisPro 1.171.42.30a (Rigaku OD, 2021)'
_computing_molecular_graphics 'ShelXLe (Huebschle et all, 2011)'
_computing_publication_material 'SHELXL-2018/3 (Sheldrick, 2018)'
_computing_structure_refinement 'SHELXL-2018/3 (Sheldrick, 2018)'
_computing_structure_solution 'SHELXT 2014/5 (Sheldrick, 2014)''
_diffrn_ambient_environment N~2~
_diffrn_ambient_temperature 100(2)
_diffrn_detector HPA
_diffrn_detector_area_resol_mean 10.0
_diffrn_detector_type 'HyPix Arc150'
_diffrn_measured_fraction_theta_full 1.000
_diffrn_measured_fraction_theta_max 0.985
_diffrn_measurement_details
;
 List of Runs (angles in degrees, time in seconds):
 --------------------------------------------------------------------------
  1  \w     39.00 105.00   0.50    0.12    --   80.50-135.00-159.66  132
  2  \w     36.00  97.00   0.50    0.12    --   76.61-125.00 -60.00  122
  3  \w     33.00  94.00   0.50    0.12    --   73.60-125.00 -30.00  122
  4  \w     35.00  82.00   0.50    0.12    --   73.60-106.00 -65.00   94
  5  \w     38.00  85.00   0.50    0.12    --   76.61-106.00 -65.00   94
  6  \w     22.00  68.00   0.50    0.12    --   60.09-106.00 -65.00   92
  7  \w     39.00  99.00   0.50    0.12    --   80.50-121.00 -11.55  120
  8  \w     40.00  96.00   0.50    0.12    --   80.50-116.00  17.96  112
  9  \w     53.00 121.00   0.50    0.12    --   76.61  15.00 150.00  136
 10  \w     53.00 121.00   0.50    0.12    --   76.61  15.00 150.00  136
 11  \w     61.00  87.00   0.50    0.12    --   42.00  46.00  70.62   52
 12  \w     33.00  59.00   0.50    0.12    --   14.00  46.00  12.70   52
 13  \w    -67.00 -40.00   0.50    0.12    --  -22.00 -44.00-138.73   54
 14  \w    -83.00 -56.00   0.50    0.12    --  -38.00 -41.00-157.92   54
 15  \w    -95.00 -68.00   0.50    0.12    --  -50.00 -42.00 -54.65   54
 16  \w    -83.00 -55.00   0.50    0.12    --  -38.00 -40.00 -94.83   56
 17  \w    -79.00 -52.00   0.50    0.12    --  -34.00 -42.00 -11.95   54
 18  \w    -76.00 -47.00   0.50    0.12    --  -30.00 -39.00  33.77   58
 19  \w    -67.00 -40.00   0.50    0.12    --  -22.00 -43.00  76.19   54
 20  \w    -83.00 -56.00   0.50    0.12    --  -38.00 -42.00 148.88   54
 21  \w    -88.00 -59.00   0.50    0.12    --  -42.00 -39.00 113.23   58
 22  \w   -123.00 -97.00   0.50    0.12    --  -78.50 -45.00  21.55   52
 23  \w   -123.00 -97.00   0.50    0.12    --  -78.50 -44.00  67.20   52
 24  \w   -107.00 -80.00   0.50    0.12    --  -62.00 -44.00 102.48   54
 25  \w   -123.00 -97.00   0.50    0.12    --  -78.50 -43.00  36.64   52
 26  \w   -123.00 -97.00   0.50    0.12    --  -78.50 -45.00 -25.21   52
 27  \w   -119.00 -92.00   0.50    0.12    --  -74.00 -43.00 -14.44   54
 28  \w   -123.00 -97.00   0.50    0.12    --  -78.50 -43.00 102.94   52
 29  \w   -124.00 -96.00   0.50    0.12    --  -78.50 -42.00 157.81   56
 30  \w   -124.00 -96.00   0.50    0.12    --  -78.50 -42.00 125.76   56
 31  \w   -119.00 -92.00   0.50    0.12    --  -74.00 -41.00  83.57   54
 32  \w   -115.00 -88.00   0.50    0.12    --  -70.00 -43.00 -53.47   54
 33  \w    -99.00 -72.00   0.50    0.12    --  -54.00 -44.00-108.22   54
 34  \w   -123.00 -97.00   0.50    0.12    --  -78.50 -45.00-155.56   52
 35  \w   -124.00 -96.00   0.50    0.12    --  -78.50 -39.00-129.98   56
 36  \w   -109.00 -78.00   0.50    0.12    --  -62.00 -34.00  -6.99   62
 37  \w   -116.00 -86.00   0.50    0.12    --  -70.00 -33.00-163.95   60
 38  \w   -100.00 -71.00   0.50    0.12    --  -54.00 -34.00  20.60   58
 39  \w   -125.00 -94.00   0.50    0.12    --  -78.50 -30.00 -67.41   62
 40  \w   -126.00 -93.00   0.50    0.12    --  -78.50 -28.00 -92.88   66
 41  \w   -120.00 -58.00   0.50    0.12    --  -75.12 -15.00-150.00  124
 42  \w   -124.00 -80.00   0.50    0.12    --  -78.50 -20.00   4.94   88
 43  \w   -120.00 -58.00   0.50    0.12    --  -75.12 -15.00 -60.00  124
 44  \w   -124.00 -96.00   0.50    0.12    --  -78.50 -39.00 107.82   56
 45  \w   -124.00 -96.00   0.50    0.12    --  -78.50 -39.00 142.99   56
 46  \w   -104.00 -74.00   0.50    0.12    --  -58.00 -33.00 156.18   60
 47  \w   -120.00 -58.00   0.50    0.12    --  -75.12 -15.00 150.00  124
 48  \w    -85.00 -39.00   0.50    0.12    --  -78.50 103.00  95.83   92
 49  \w   -101.00 -37.00   0.50    0.12    --  -78.50 128.00 142.27  128
 50  \w   -103.00 -37.00   0.50    0.12    --  -78.50 131.00 108.04  132
 51  \w   -100.00 -37.00   0.50    0.12    --  -78.50 127.00 170.55  126
 52  \w   -102.00 -37.00   0.50    0.12    --  -78.50 129.00  19.43  130
 53  \w   -100.00 -36.00   0.50    0.12    --  -78.50 126.00  27.44  128
 54  \w   -100.00 -36.00   0.50    0.12    --  -78.50 126.00  58.06  128
 55  \w    -98.00 -37.00   0.50    0.12    --  -78.50 123.00  82.76  122
 56  \w    -95.00 -34.00   0.50    0.12    --  -75.12 125.00 150.00  122
 57  \w    -70.00 -23.00   0.50    0.12    --  -61.72 106.00  33.00   94
 58  \w   -103.00 -37.00   0.50    0.12    --  -78.50 131.00  -9.07  132
 59  \w    -83.00 -36.00   0.50    0.12    --  -75.12 106.00  33.00   94
 60  \w    -80.00 -33.00   0.50    0.12    --  -71.97 106.00  33.00   94
 61  \w    -95.00 -34.00   0.50    0.12    --  -75.12 125.00 -30.00  122
 62  \w    -96.00 -37.00   0.50    0.12    --  -78.50 120.00 -67.41  118
 63  \w   -103.00 -37.00   0.50    0.12    --  -78.50 131.00-129.49  132
 64  \w    -77.00 -20.00   0.50    0.12    --  -50.00 135.00 -93.61  114
 65  \w    -32.00  -6.00   0.50    0.12    --  -18.00 114.00-167.18   52
 66  \w     17.00  43.00   0.50    0.12    --   -2.00  46.00  97.42   52
;
_diffrn_measurement_device 'four-circle diffractometer'
_diffrn_measurement_device_type 'Rigaku XtaLAB Synergy-R'
_diffrn_measurement_method '\w scans'
_diffrn_orient_matrix_type
;
 CrysAlisPro convention (1999,Acta A55,543-557)
;
_diffrn_orient_matrix_UB_11 0.0720794000
_diffrn_orient_matrix_UB_12 0.0092140000
_diffrn_orient_matrix_UB_13 0.0820568000
_diffrn_orient_matrix_UB_21 0.1149222000
_diffrn_orient_matrix_UB_22 -0.1390461000
_diffrn_orient_matrix_UB_23 -0.0233552000
_diffrn_orient_matrix_UB_31 0.0866070000
_diffrn_orient_matrix_UB_32 0.1768406000
_diffrn_orient_matrix_UB_33 -0.0226438000
_diffrn_radiation_monochromator 'multi-layer mirror'
_diffrn_radiation_probe x-ray
_diffrn_radiation_type CuK\a
_diffrn_radiation_wavelength 1.54184
_diffrn_radiation_xray_symbol K-L~2,3~
_diffrn_reflns_av_R_equivalents 0.0252
_diffrn_reflns_av_unetI/netI 0.0092
_diffrn_reflns_Laue_measured_fraction_full 1.000
_diffrn_reflns_Laue_measured_fraction_max 0.985
_diffrn_reflns_limit_h_max 11
_diffrn_reflns_limit_h_min -11
_diffrn_reflns_limit_k_max 8
_diffrn_reflns_limit_k_min -7
_diffrn_reflns_limit_l_max 21
_diffrn_reflns_limit_l_min -21
_diffrn_reflns_number 25802
_diffrn_reflns_point_group_measured_fraction_full 1.000
_diffrn_reflns_point_group_measured_fraction_max 0.985
_diffrn_reflns_theta_full 67.684
_diffrn_reflns_theta_max 73.915
_diffrn_reflns_theta_min 4.621
_diffrn_source 'rotating-anode X-ray tube'
_diffrn_source_type 'PhotonJet-R X-ray Source'
_exptl_absorpt_coefficient_mu 2.719
_exptl_absorpt_correction_T_max 1.000
_exptl_absorpt_correction_T_min 0.424
_exptl_absorpt_correction_type gaussian
_exptl_absorpt_process_details
;
 CrysAlisPro 1.171.42.30a (Rigaku Oxford Diffraction, 2021) Numerical 
 absorption correction based on gaussian integration over a multifaceted 
 crystal model Empirical absorption correction using spherical harmonics, 
 implemented in SCALE3 ABSPACK scaling algorithm.
;
_exptl_crystal_colour 'clear colourless'
_exptl_crystal_density_diffrn 1.392
_exptl_crystal_description plate
_exptl_crystal_F_000 496
_exptl_crystal_preparation
;
 For data collection the crystal was immersed in a film of perfluoropolyether 
 oil, mounted on a polyimide loop and transferred to stream of cold nitrogen 
 (Oxford Cryostream 800).
;
_exptl_crystal_size_max 0.320
_exptl_crystal_size_mid 0.200
_exptl_crystal_size_min 0.050
_refine_diff_density_max 0.294
_refine_diff_density_min -0.211
_refine_diff_density_rms 0.040
_refine_ls_extinction_method none
_refine_ls_goodness_of_fit_ref 1.093
_refine_ls_hydrogen_treatment constr
_refine_ls_matrix_type full
_refine_ls_number_parameters 154
_refine_ls_number_reflns 2287
_refine_ls_number_restraints 0
_refine_ls_restrained_S_all 1.093
_refine_ls_R_factor_all 0.0267
_refine_ls_R_factor_gt 0.0264
_refine_ls_shift/su_max 0.000
_refine_ls_shift/su_mean 0.000
_refine_ls_structure_factor_coef Fsqd
_refine_ls_weighting_details
;
 w=1/[\s^2^(Fo^2^)+(0.0504P)^2^+0.3081P] where P=(Fo^2^+2Fc^2^)/3
;
_refine_ls_weighting_scheme calc
_refine_ls_wR_factor_gt 0.0813
_refine_ls_wR_factor_ref 0.0816
_reflns_Friedel_coverage 0.000
_reflns_number_gt 2238
_reflns_number_total 2287
_reflns_threshold_expression 'I > 2\s(I)'
_cod_data_source_file d6cc01072e2.cif
_cod_data_source_block 1Cl
_cod_depositor_comments 'Adding full bibliography for 7135662--7135668.cif.'
_cod_original_sg_symbol_H-M 'P 21/c'
_cod_database_code 7135667
_shelx_shelxl_version_number 2018/3
_shelx_space_group_comment
;
 The symmetry employed for this shelxl refinement is uniquely defined by the 
 following loop, which should always be used as a source of symmetry 
 information in preference to the above space-group names. They are only 
 intended as comments.
;
_shelx_estimated_absorpt_t_min 0.477
_shelx_estimated_absorpt_t_max 0.876

loop_
_space_group_symop_operation_xyz
'x, y, z'
'-x, y+1/2, -z+1/2'
'-x, -y, -z'
'x, -y-1/2, z-1/2'

loop_
_atom_site_label
_atom_site_type_symbol
_atom_site_fract_x
_atom_site_fract_y
_atom_site_fract_z
_atom_site_U_iso_or_equiv
_atom_site_adp_type
_atom_site_occupancy
_atom_site_site_symmetry_order
_atom_site_calc_flag
_atom_site_refinement_flags_posn
_atom_site_refinement_flags_adp
_atom_site_refinement_flags_occupancy
_atom_site_disorder_assembly
_atom_site_disorder_group
Cl01 Cl 0.14861(3) 0.79014(4) 0.43733(2) 0.02243(12) Uani 1 1 d . . . . .
N1 N 0.35851(10) 0.74799(14) 0.33937(5) 0.0177(2) Uani 1 1 d . . . . .
C1 C 0.59211(12) 0.70036(15) 0.37381(7) 0.0198(2) Uani 1 1 d . . . . .
H1 H 0.683240 0.675192 0.359164 0.024 Uiso 1 1 calc R U . . .
B1 B 0.32581(13) 0.76619(18) 0.41616(7) 0.0180(3) Uani 1 1 d . . . . .
N2 N 0.49291(10) 0.71204(13) 0.31891(5) 0.0198(2) Uani 1 1 d . . . . .
C2 C 0.57942(12) 0.72136(15) 0.45475(7) 0.0181(2) Uani 1 1 d . . . . .
C3 C 0.69638(12) 0.70364(15) 0.50841(7) 0.0209(3) Uani 1 1 d . . . . .
H3 H 0.786381 0.680749 0.491783 0.025 Uiso 1 1 calc R U . . .
C4 C 0.67939(13) 0.71977(15) 0.58551(7) 0.0214(2) Uani 1 1 d . . . . .
H4 H 0.758175 0.706264 0.621953 0.026 Uiso 1 1 calc R U . . .
C5 C 0.54774(13) 0.75576(16) 0.61075(6) 0.0209(2) Uani 1 1 d . . . . .
H5 H 0.537618 0.768523 0.663949 0.025 Uiso 1 1 calc R U . . .
C6 C 0.43224(12) 0.77270(15) 0.55795(7) 0.0196(2) Uani 1 1 d . . . . .
H6 H 0.342776 0.796100 0.575192 0.024 Uiso 1 1 calc R U . . .
C7 C 0.44612(12) 0.75564(15) 0.47916(6) 0.0173(2) Uani 1 1 d . . . . .
C8 C 0.25840(12) 0.74787(17) 0.27324(6) 0.0192(2) Uani 1 1 d . . . . .
C9 C 0.17435(12) 0.90965(18) 0.25684(6) 0.0250(3) Uani 1 1 d . . . . .
H9 H 0.182567 1.021296 0.289144 0.030 Uiso 1 1 calc R U . . .
C10 C 0.07770(12) 0.9074(2) 0.19266(7) 0.0305(3) Uani 1 1 d . . . . .
H10 H 0.019679 1.017773 0.180996 0.037 Uiso 1 1 calc R U . . .
C11 C 0.06632(13) 0.7438(2) 0.14578(7) 0.0310(3) Uani 1 1 d . . . . .
H11 H 0.000698 0.742448 0.101873 0.037 Uiso 1 1 calc R U . . .
C12 C 0.15028(12) 0.5825(2) 0.16280(7) 0.0291(3) Uani 1 1 d . . . . .
H12 H 0.141527 0.470425 0.130722 0.035 Uiso 1 1 calc R U . . .
C13 C 0.24726(12) 0.58355(18) 0.22654(6) 0.0234(2) Uani 1 1 d . . . . .
H13 H 0.305329 0.473176 0.238069 0.028 Uiso 1 1 calc R U . . .

loop_
_atom_site_aniso_label
_atom_site_aniso_U_11
_atom_site_aniso_U_22
_atom_site_aniso_U_33
_atom_site_aniso_U_23
_atom_site_aniso_U_13
_atom_site_aniso_U_12
Cl01 0.01765(17) 0.02931(19) 0.02027(17) -0.00010(9) 0.00133(11) 0.00174(9)
N1 0.0169(5) 0.0184(4) 0.0175(5) 0.0002(3) 0.0001(3) -0.0003(3)
C1 0.0190(5) 0.0198(5) 0.0207(6) 0.0017(4) 0.0022(4) -0.0001(4)
B1 0.0194(6) 0.0155(5) 0.0188(6) -0.0002(4) 0.0006(5) -0.0007(4)
N2 0.0192(5) 0.0213(5) 0.0190(5) 0.0015(3) 0.0022(4) -0.0005(3)
C2 0.0203(6) 0.0136(5) 0.0201(6) 0.0010(4) 0.0000(4) -0.0024(4)
C3 0.0192(6) 0.0184(5) 0.0247(6) 0.0007(4) -0.0001(4) -0.0017(4)
C4 0.0222(6) 0.0184(5) 0.0221(6) 0.0005(4) -0.0057(4) -0.0028(4)
C5 0.0270(6) 0.0174(5) 0.0177(5) -0.0012(4) -0.0007(5) -0.0019(4)
C6 0.0220(6) 0.0164(5) 0.0202(6) -0.0008(4) 0.0009(4) -0.0005(4)
C7 0.0196(5) 0.0129(4) 0.0189(5) 0.0001(4) -0.0002(4) -0.0016(4)
C8 0.0173(5) 0.0253(5) 0.0150(5) 0.0017(4) 0.0009(4) -0.0022(4)
C9 0.0255(6) 0.0281(6) 0.0212(5) 0.0016(4) 0.0006(4) 0.0024(5)
C10 0.0221(6) 0.0446(7) 0.0244(6) 0.0077(5) 0.0010(5) 0.0075(5)
C11 0.0171(6) 0.0581(8) 0.0176(6) -0.0006(5) -0.0001(4) -0.0007(5)
C12 0.0223(6) 0.0433(7) 0.0216(6) -0.0078(5) 0.0023(4) -0.0055(5)
C13 0.0211(5) 0.0283(6) 0.0209(5) -0.0021(4) 0.0022(4) -0.0016(5)

loop_
_atom_type_symbol
_atom_type_description
_atom_type_scat_dispersion_real
_atom_type_scat_dispersion_imag
_atom_type_scat_source
C C 0.0181 0.0091 'International Tables Vol C Tables 4.2.6.8 and 6.1.1.4'
H H 0.0000 0.0000 'International Tables Vol C Tables 4.2.6.8 and 6.1.1.4'
B B 0.0090 0.0039 'International Tables Vol C Tables 4.2.6.8 and 6.1.1.4'
N N 0.0311 0.0180 'International Tables Vol C Tables 4.2.6.8 and 6.1.1.4'
Cl Cl 0.3639 0.7018 'International Tables Vol C Tables 4.2.6.8 and 6.1.1.4'

loop_
_exptl_crystal_face_index_h
_exptl_crystal_face_index_k
_exptl_crystal_face_index_l
_exptl_crystal_face_perp_dist
5 3 -4 0.0925
6 -2 -2 0.0412
-3 -4 4 0.1064
-5 2 1 0.0918
-6 0 3 0.0956
-4 0 9 0.0328
4 0 -9 0.0053
-4 -2 -7 0.1307
-3 2 -8 0.0990

loop_
_geom_angle_atom_site_label_1
_geom_angle_atom_site_label_2
_geom_angle_atom_site_label_3
_geom_angle
_geom_angle_site_symmetry_1
_geom_angle_site_symmetry_3
_geom_angle_publ_flag
N2 N1 B1 123.42(9) . . ?
N2 N1 C8 111.15(9) . . ?
B1 N1 C8 125.25(9) . . ?
N2 C1 C2 127.11(11) . . ?
N2 C1 H1 116.4 . . ?
C2 C1 H1 116.4 . . ?
N1 B1 C7 117.73(10) . . ?
N1 B1 Cl01 120.26(9) . . ?
C7 B1 Cl01 121.95(9) . . ?
C1 N2 N1 117.21(9) . . ?
C3 C2 C7 120.44(11) . . ?
C3 C2 C1 121.13(11) . . ?
C7 C2 C1 118.42(10) . . ?
C4 C3 C2 119.40(11) . . ?
C4 C3 H3 120.3 . . ?
C2 C3 H3 120.3 . . ?
C3 C4 C5 120.90(11) . . ?
C3 C4 H4 119.6 . . ?
C5 C4 H4 119.6 . . ?
C6 C5 C4 119.79(11) . . ?
C6 C5 H5 120.1 . . ?
C4 C5 H5 120.1 . . ?
C5 C6 C7 120.61(11) . . ?
C5 C6 H6 119.7 . . ?
C7 C6 H6 119.7 . . ?
C6 C7 C2 118.87(10) . . ?
C6 C7 B1 125.07(10) . . ?
C2 C7 B1 116.04(10) . . ?
C9 C8 C13 120.81(11) . . ?
C9 C8 N1 120.13(10) . . ?
C13 C8 N1 119.06(10) . . ?
C8 C9 C10 119.52(11) . . ?
C8 C9 H9 120.2 . . ?
C10 C9 H9 120.2 . . ?
C11 C10 C9 119.89(12) . . ?
C11 C10 H10 120.1 . . ?
C9 C10 H10 120.1 . . ?
C12 C11 C10 120.19(11) . . ?
C12 C11 H11 119.9 . . ?
C10 C11 H11 119.9 . . ?
C11 C12 C13 120.33(12) . . ?
C11 C12 H12 119.8 . . ?
C13 C12 H12 119.8 . . ?
C12 C13 C8 119.26(11) . . ?
C12 C13 H13 120.4 . . ?
C8 C13 H13 120.4 . . ?

loop_
_geom_bond_atom_site_label_1
_geom_bond_atom_site_label_2
_geom_bond_distance
_geom_bond_site_symmetry_2
_geom_bond_publ_flag
Cl01 B1 1.7822(13) . ?
N1 N2 1.3928(14) . ?
N1 B1 1.4146(16) . ?
N1 C8 1.4381(14) . ?
C1 N2 1.2945(15) . ?
C1 C2 1.4416(16) . ?
C1 H1 0.9500 . ?
B1 C7 1.5268(16) . ?
C2 C3 1.4043(16) . ?
C2 C7 1.4060(16) . ?
C3 C4 1.3799(17) . ?
C3 H3 0.9500 . ?
C4 C5 1.3988(17) . ?
C4 H4 0.9500 . ?
C5 C6 1.3844(16) . ?
C5 H5 0.9500 . ?
C6 C7 1.4038(16) . ?
C6 H6 0.9500 . ?
C8 C9 1.3852(16) . ?
C8 C13 1.3893(16) . ?
C9 C10 1.3929(16) . ?
C9 H9 0.9500 . ?
C10 C11 1.388(2) . ?
C10 H10 0.9500 . ?
C11 C12 1.384(2) . ?
C11 H11 0.9500 . ?
C12 C13 1.3889(16) . ?
C12 H12 0.9500 . ?
C13 H13 0.9500 . ?

loop_
_geom_torsion_atom_site_label_1
_geom_torsion_atom_site_label_2
_geom_torsion_atom_site_label_3
_geom_torsion_atom_site_label_4
_geom_torsion
_geom_torsion_site_symmetry_1
_geom_torsion_site_symmetry_2
_geom_torsion_site_symmetry_3
_geom_torsion_site_symmetry_4
_geom_torsion_publ_flag
N2 N1 B1 C7 3.12(16) . . . . ?
C8 N1 B1 C7 177.80(10) . . . . ?
N2 N1 B1 Cl01 -174.30(8) . . . . ?
C8 N1 B1 Cl01 0.37(16) . . . . ?
C2 C1 N2 N1 -0.28(16) . . . . ?
B1 N1 N2 C1 -1.89(15) . . . . ?
C8 N1 N2 C1 -177.23(9) . . . . ?
N2 C1 C2 C3 179.52(10) . . . . ?
N2 C1 C2 C7 0.99(16) . . . . ?
C7 C2 C3 C4 0.13(15) . . . . ?
C1 C2 C3 C4 -178.37(9) . . . . ?
C2 C3 C4 C5 -0.76(16) . . . . ?
C3 C4 C5 C6 0.95(16) . . . . ?
C4 C5 C6 C7 -0.50(16) . . . . ?
C5 C6 C7 C2 -0.11(15) . . . . ?
C5 C6 C7 B1 178.24(10) . . . . ?
C3 C2 C7 C6 0.30(15) . . . . ?
C1 C2 C7 C6 178.84(9) . . . . ?
C3 C2 C7 B1 -178.20(9) . . . . ?
C1 C2 C7 B1 0.34(14) . . . . ?
N1 B1 C7 C6 179.39(10) . . . . ?
Cl01 B1 C7 C6 -3.23(16) . . . . ?
N1 B1 C7 C2 -2.22(15) . . . . ?
Cl01 B1 C7 C2 175.16(8) . . . . ?
N2 N1 C8 C9 -123.35(11) . . . . ?
B1 N1 C8 C9 61.42(15) . . . . ?
N2 N1 C8 C13 56.85(13) . . . . ?
B1 N1 C8 C13 -118.39(12) . . . . ?
C13 C8 C9 C10 -0.11(17) . . . . ?
N1 C8 C9 C10 -179.91(10) . . . . ?
C8 C9 C10 C11 0.02(18) . . . . ?
C9 C10 C11 C12 0.28(19) . . . . ?
C10 C11 C12 C13 -0.49(19) . . . . ?
C11 C12 C13 C8 0.39(17) . . . . ?
C9 C8 C13 C12 -0.09(17) . . . . ?
N1 C8 C13 C12 179.71(10) . . . . ?
